data_7042518
loop_
_publ_author_name
'Megger, Dominik A.'
'Rosowski, Kristin'
'Radunsky, Christian'
'K\"osters, Jutta'
'Sitek, Barbara'
'M\"uller, Jens'

_publ_section_title
;
 Structurally related hydrazone-based metal complexes with different
 antitumor activities variably induce apoptotic cell death.
;
_journal_issue 14
_journal_name_full 'Dalton transactions (Cambridge, England : 2003)'
_journal_page_first 4759
_journal_page_last 4767
_journal_paper_doi 10.1039/c6dt04613d
_journal_volume 46
_journal_year 2017
_chemical_formula_sum 'C24 H30 Cl4 Mn2 N8 O3'
_chemical_formula_weight 730.24
_space_group_crystal_system triclinic
_space_group_IT_number 2
_space_group_name_Hall '-P 1'
_space_group_name_H-M_alt 'P -1'
_symmetry_space_group_name_Hall '-P 1'
_symmetry_space_group_name_H-M 'P -1'
_atom_sites_solution_hydrogens mixed
_audit_creation_method SHELXL-2014/7
_audit_update_record
;
2016-10-20 deposited with the CCDC.
2017-03-17 downloaded from the CCDC.
;
_cell_angle_alpha 97.0030(10)
_cell_angle_beta 101.4300(10)
_cell_angle_gamma 109.0230(10)
_cell_formula_units_Z 1
_cell_length_a 7.06430(10)
_cell_length_b 9.7937(2)
_cell_length_c 11.6995(2)
_cell_measurement_reflns_used 7866
_cell_measurement_temperature 153(2)
_cell_measurement_theta_max 30.09
_cell_measurement_theta_min 2.59
_cell_volume 734.70(2)
_computing_cell_refinement 'SAINT V8.18C (Bruker AXS Inc.)'
_computing_data_collection 'APEX2 v2012.2-0'
_computing_data_reduction 'SAINT V8.18C (Bruker AXS Inc.)'
_computing_structure_refinement 'SHELXL-2014/7 (Sheldrick, 2014)'
_computing_structure_solution 'SHELXS-97 (Sheldrick, 2008)'
_diffrn_ambient_temperature 153(2)
_diffrn_measured_fraction_theta_full 1.000
_diffrn_measured_fraction_theta_max 0.992
_diffrn_measurement_device_type 'APEX-II CCD-detector'
_diffrn_measurement_method 'omega scans'
_diffrn_radiation_type MoK\a
_diffrn_radiation_wavelength 0.71073
_diffrn_reflns_av_R_equivalents 0.0163
_diffrn_reflns_av_unetI/netI 0.0172
_diffrn_reflns_Laue_measured_fraction_full 1.000
_diffrn_reflns_Laue_measured_fraction_max 0.992
_diffrn_reflns_limit_h_max 9
_diffrn_reflns_limit_h_min -9
_diffrn_reflns_limit_k_max 13
_diffrn_reflns_limit_k_min -13
_diffrn_reflns_limit_l_max 16
_diffrn_reflns_limit_l_min -16
_diffrn_reflns_number 12944
_diffrn_reflns_point_group_measured_fraction_full 1.000
_diffrn_reflns_point_group_measured_fraction_max 0.992
_diffrn_reflns_theta_full 25.242
_diffrn_reflns_theta_max 30.093
_diffrn_reflns_theta_min 1.813
_diffrn_source Microfocus
_exptl_absorpt_coefficient_mu 1.266
_exptl_absorpt_correction_T_max 0.7460
_exptl_absorpt_correction_T_min 0.6570
_exptl_absorpt_correction_type multi-scan
_exptl_absorpt_process_details 'SADABS V2008/1 (Bruker AXS)'
_exptl_crystal_colour pink
_exptl_crystal_density_diffrn 1.650
_exptl_crystal_description wedge
_exptl_crystal_F_000 372
_exptl_crystal_size_max 0.418
_exptl_crystal_size_mid 0.354
_exptl_crystal_size_min 0.308
_refine_diff_density_max 0.440
_refine_diff_density_min -0.357
_refine_diff_density_rms 0.053
_refine_ls_extinction_method none
_refine_ls_goodness_of_fit_ref 1.046
_refine_ls_hydrogen_treatment mixed
_refine_ls_matrix_type full
_refine_ls_number_parameters 234
_refine_ls_number_reflns 4284
_refine_ls_number_restraints 9
_refine_ls_restrained_S_all 1.045
_refine_ls_R_factor_all 0.0278
_refine_ls_R_factor_gt 0.0248
_refine_ls_shift/su_max 0.001
_refine_ls_shift/su_mean 0.000
_refine_ls_structure_factor_coef Fsqd
_refine_ls_weighting_details 'w=1/[\s^2^(Fo^2^)+(0.0323P)^2^+0.3120P] where P=(Fo^2^+2Fc^2^)/3'
_refine_ls_weighting_scheme calc
_refine_ls_wR_factor_gt 0.0641
_refine_ls_wR_factor_ref 0.0661
_reflns_Friedel_coverage 0.000
_reflns_number_gt 3915
_reflns_number_total 4284
_reflns_threshold_expression 'I > 2\s(I)'
_cod_data_source_file c6dt04613d2.cif
_cod_data_source_block cr170412_0m
_cod_depositor_comments 'Adding full bibliography for 7042517--7042519.cif.'
_cod_database_code 7042518
_shelx_shelxl_version_number 2014/7
_shelx_space_group_comment
;
The symmetry employed for this shelxl refinement is uniquely defined
by the following loop, which should always be used as a source of
symmetry information in preference to the above space-group names.
They are only intended as comments.
;
_shelx_estimated_absorpt_t_min 0.620
_shelx_estimated_absorpt_t_max 0.696

loop_
_space_group_symop_operation_xyz
'x, y, z'
'-x, -y, -z'

loop_
_atom_site_label
_atom_site_type_symbol
_atom_site_fract_x
_atom_site_fract_y
_atom_site_fract_z
_atom_site_U_iso_or_equiv
_atom_site_adp_type
_atom_site_occupancy
_atom_site_site_symmetry_order
_atom_site_calc_flag
_atom_site_refinement_flags_posn
_atom_site_refinement_flags_adp
_atom_site_refinement_flags_occupancy
_atom_site_disorder_assembly
_atom_site_disorder_group
Mn1 Mn 0.26518(3) 0.21385(2) 0.24459(2) 0.01828(6) Uani 1 1 d . . . . .
Cl1A Cl 0.23033(12) -0.01350(11) 0.1124(2) 0.0300(4) Uani 0.563(5) 1 d . . P A 1
Cl1B Cl 0.22235(16) -0.02918(10) 0.1648(3) 0.0304(4) Uani 0.437(5) 1 d . . P A 2
Cl2 Cl 0.66247(5) 0.32818(3) 0.29948(3) 0.02278(7) Uani 1 1 d . . . . .
O1A O 0.9050(6) 0.1231(5) 0.1836(3) 0.0233(6) Uani 0.563(5) 1 d D . P A 1
H1A H 0.842(3) 0.175(2) 0.209(2) 0.029(10) Uiso 0.563(5) 1 d D . P A 1
H1B H 0.863(5) 0.097(4) 0.1092(5) 0.063(13) Uiso 0.563(5) 1 d D . P A 1
O1B O -0.0685(7) 0.1580(5) 0.2212(4) 0.0238(8) Uani 0.437(5) 1 d D . P A 2
H1C H -0.130(3) 0.216(2) 0.235(4) 0.064(19) Uiso 0.437(5) 1 d D . P A 2
H1D H -0.151(4) 0.083(2) 0.171(3) 0.03(2) Uiso 0.437(5) 1 d D . P A 2
N1P N 0.25875(16) 0.17382(12) 0.42874(10) 0.0216(2) Uani 1 1 d . . . . .
C2P C 0.25545(18) 0.28218(14) 0.50842(11) 0.0194(2) Uani 1 1 d . . . . .
C3P C 0.26010(19) 0.27260(15) 0.62726(12) 0.0237(2) Uani 1 1 d . . . . .
H3P H 0.2593 0.3522 0.6821 0.028 Uiso 1 1 calc R U . . .
C4P C 0.2659(2) 0.14428(16) 0.66260(13) 0.0284(3) Uani 1 1 d . . . . .
H4P H 0.2672 0.1339 0.7424 0.034 Uiso 1 1 calc R U . . .
C5P C 0.2696(2) 0.03050(16) 0.58074(14) 0.0297(3) Uani 1 1 d . . . . .
H5P H 0.2746 -0.0584 0.6035 0.036 Uiso 1 1 calc R U . . .
C6P C 0.2661(2) 0.04968(15) 0.46591(13) 0.0255(3) Uani 1 1 d . . . . .
H6P H 0.2689 -0.0281 0.4099 0.031 Uiso 1 1 calc R U . . .
N1R N 0.24552(17) 0.40868(12) 0.46983(9) 0.0202(2) Uani 1 1 d . . . . .
H1R H 0.2344 0.4814 0.5169 0.024 Uiso 1 1 calc R U . . .
N2R N 0.25397(16) 0.41415(11) 0.35548(9) 0.01836(19) Uani 1 1 d . . . . .
C2R C 0.23984(17) 0.52428(12) 0.30935(10) 0.0172(2) Uani 1 1 d . . . . .
C1M C 0.2100(2) 0.65433(13) 0.37286(11) 0.0218(2) Uani 1 1 d . . . . .
H2M H 0.3447 0.7265 0.4188 0.033 Uiso 1 1 calc R U . . .
H1M H 0.1219 0.6224 0.4268 0.033 Uiso 1 1 calc R U . . .
H3M H 0.1437 0.6995 0.3147 0.033 Uiso 1 1 calc R U . . .
N1Q N 0.24365(15) 0.37822(11) 0.12872(9) 0.01848(19) Uani 1 1 d . . . . .
C2Q C 0.24937(17) 0.51018(13) 0.18294(10) 0.0171(2) Uani 1 1 d . . . . .
C3Q C 0.26239(19) 0.62592(14) 0.12325(11) 0.0215(2) Uani 1 1 d . . . . .
H3Q H 0.2706 0.7188 0.1635 0.026 Uiso 1 1 calc R U . . .
C4Q C 0.2632(2) 0.60351(15) 0.00368(12) 0.0250(3) Uani 1 1 d . . . . .
H4Q H 0.2736 0.6813 -0.0387 0.030 Uiso 1 1 calc R U . . .
C5Q C 0.2487(2) 0.46738(16) -0.05229(12) 0.0259(3) Uani 1 1 d . . . . .
H5Q H 0.2443 0.4487 -0.1346 0.031 Uiso 1 1 calc R U . . .
C6Q C 0.24054(19) 0.35748(15) 0.01323(11) 0.0226(2) Uani 1 1 d . . . . .
H6Q H 0.2324 0.2639 -0.0255 0.027 Uiso 1 1 calc R U . . .
O2 O -0.3759(4) 0.9423(3) 0.0567(2) 0.0361(5) Uani 0.5 1 d D . P . .
H2A H -0.356(4) 0.965(4) -0.0079(14) 0.058(14) Uiso 0.5 1 d D . P . .
H2B H -0.479(3) 0.961(4) 0.070(2) 0.090(19) Uiso 0.5 1 d D . P . .

loop_
_atom_site_aniso_label
_atom_site_aniso_U_11
_atom_site_aniso_U_22
_atom_site_aniso_U_33
_atom_site_aniso_U_23
_atom_site_aniso_U_13
_atom_site_aniso_U_12
Mn1 0.02158(10) 0.01298(9) 0.02431(10) 0.00544(7) 0.00915(7) 0.00889(7)
Cl1A 0.0389(4) 0.0222(3) 0.0268(8) -0.0059(3) 0.0027(3) 0.0154(3)
Cl1B 0.0515(5) 0.0171(4) 0.0257(9) 0.0003(4) 0.0102(4) 0.0178(3)
Cl2 0.02208(14) 0.02406(14) 0.02268(13) 0.00513(11) 0.00696(11) 0.00803(11)
O1A 0.0242(14) 0.0232(17) 0.0247(16) 0.0048(11) 0.0078(12) 0.0103(15)
O1B 0.0185(14) 0.0187(17) 0.033(2) -0.0017(13) 0.0072(16) 0.0069(12)
N1P 0.0233(5) 0.0182(5) 0.0310(5) 0.0118(4) 0.0135(4) 0.0112(4)
C2P 0.0164(5) 0.0202(5) 0.0269(6) 0.0107(4) 0.0099(4) 0.0086(4)
C3P 0.0213(6) 0.0273(6) 0.0260(6) 0.0111(5) 0.0091(5) 0.0093(5)
C4P 0.0252(6) 0.0327(7) 0.0307(6) 0.0184(6) 0.0092(5) 0.0095(5)
C5P 0.0269(6) 0.0259(6) 0.0424(8) 0.0212(6) 0.0112(6) 0.0107(5)
C6P 0.0246(6) 0.0195(6) 0.0393(7) 0.0141(5) 0.0131(5) 0.0111(5)
N1R 0.0275(5) 0.0187(5) 0.0217(5) 0.0078(4) 0.0120(4) 0.0133(4)
N2R 0.0220(5) 0.0170(4) 0.0220(5) 0.0075(4) 0.0103(4) 0.0106(4)
C2R 0.0173(5) 0.0142(5) 0.0227(5) 0.0051(4) 0.0064(4) 0.0077(4)
C1M 0.0259(6) 0.0171(5) 0.0263(6) 0.0038(4) 0.0074(5) 0.0124(5)
N1Q 0.0189(4) 0.0166(5) 0.0226(5) 0.0054(4) 0.0079(4) 0.0077(4)
C2Q 0.0158(5) 0.0150(5) 0.0223(5) 0.0060(4) 0.0053(4) 0.0069(4)
C3Q 0.0212(5) 0.0178(5) 0.0272(6) 0.0090(5) 0.0053(5) 0.0083(4)
C4Q 0.0231(6) 0.0273(6) 0.0273(6) 0.0149(5) 0.0061(5) 0.0096(5)
C5Q 0.0242(6) 0.0339(7) 0.0213(6) 0.0093(5) 0.0067(5) 0.0108(5)
C6Q 0.0217(5) 0.0238(6) 0.0232(6) 0.0040(5) 0.0072(4) 0.0087(5)
O2 0.0336(11) 0.0369(12) 0.0376(12) 0.0032(9) 0.0100(9) 0.0131(9)

loop_
_atom_type_symbol
_atom_type_description
_atom_type_scat_dispersion_real
_atom_type_scat_dispersion_imag
_atom_type_scat_source
C C 0.0033 0.0016 'International Tables Vol C Tables 4.2.6.8 and 6.1.1.4'
H H 0.0000 0.0000 'International Tables Vol C Tables 4.2.6.8 and 6.1.1.4'
N N 0.0061 0.0033 'International Tables Vol C Tables 4.2.6.8 and 6.1.1.4'
O O 0.0106 0.0060 'International Tables Vol C Tables 4.2.6.8 and 6.1.1.4'
Cl Cl 0.1484 0.1585 'International Tables Vol C Tables 4.2.6.8 and 6.1.1.4'
Mn Mn 0.3368 0.7283 'International Tables Vol C Tables 4.2.6.8 and 6.1.1.4'

loop_
_geom_angle_atom_site_label_1
_geom_angle_atom_site_label_2
_geom_angle_atom_site_label_3
_geom_angle
_geom_angle_site_symmetry_1
_geom_angle_site_symmetry_3
O1B Mn1 N1P 83.49(13) . .
O1B Mn1 N2R 78.23(11) . .
N1P Mn1 N2R 71.02(4) . .
O1B Mn1 N1Q 85.58(13) . .
N1P Mn1 N1Q 141.97(4) . .
N2R Mn1 N1Q 71.12(4) . .
N1P Mn1 O1A 91.44(9) . 1_455
N2R Mn1 O1A 89.00(10) . 1_455
N1Q Mn1 O1A 84.50(9) . 1_455
O1B Mn1 Cl1B 92.29(11) . .
N1P Mn1 Cl1B 94.77(8) . .
N2R Mn1 Cl1B 163.56(7) . .
N1Q Mn1 Cl1B 122.02(8) . .
N1P Mn1 Cl1A 110.23(6) . .
N2R Mn1 Cl1A 172.76(3) . .
N1Q Mn1 Cl1A 106.89(6) . .
O1A Mn1 Cl1A 83.85(10) 1_455 .
O1B Mn1 Cl2 168.23(11) . .
N1P Mn1 Cl2 92.62(3) . .
N2R Mn1 Cl2 90.00(3) . .
N1Q Mn1 Cl2 90.79(3) . .
O1A Mn1 Cl2 175.26(9) 1_455 .
Cl1B Mn1 Cl2 99.11(3) . .
Cl1A Mn1 Cl2 97.02(2) . .
Mn1 O1A H1A 118.1(18) 1_655 .
Mn1 O1A H1B 111(2) 1_655 .
H1A O1A H1B 109.27(18) . .
Mn1 O1B H1C 127.0(18) . .
Mn1 O1B H1D 119(2) . .
H1C O1B H1D 109.27(19) . .
C2P N1P C6P 117.69(11) . .
C2P N1P Mn1 117.69(8) . .
C6P N1P Mn1 124.56(9) . .
N1P C2P N1R 117.61(11) . .
N1P C2P C3P 122.93(11) . .
N1R C2P C3P 119.46(11) . .
C4P C3P C2P 118.19(13) . .
C4P C3P H3P 120.9 . .
C2P C3P H3P 120.9 . .
C3P C4P C5P 119.58(13) . .
C3P C4P H4P 120.2 . .
C5P C4P H4P 120.2 . .
C6P C5P C4P 118.37(12) . .
C6P C5P H5P 120.8 . .
C4P C5P H5P 120.8 . .
N1P C6P C5P 123.24(13) . .
N1P C6P H6P 118.4 . .
C5P C6P H6P 118.4 . .
N2R N1R C2P 116.32(10) . .
N2R N1R H1R 121.8 . .
C2P N1R H1R 121.8 . .
C2R N2R N1R 121.55(10) . .
C2R N2R Mn1 121.01(8) . .
N1R N2R Mn1 117.23(7) . .
N2R C2R C2Q 114.01(10) . .
N2R C2R C1M 124.52(11) . .
C2Q C2R C1M 121.44(10) . .
C2R C1M H2M 109.5 . .
C2R C1M H1M 109.5 . .
H2M C1M H1M 109.5 . .
C2R C1M H3M 109.5 . .
H2M C1M H3M 109.5 . .
H1M C1M H3M 109.5 . .
C6Q N1Q C2Q 118.64(10) . .
C6Q N1Q Mn1 124.30(8) . .
C2Q N1Q Mn1 116.88(8) . .
N1Q C2Q C3Q 121.71(11) . .
N1Q C2Q C2R 116.39(10) . .
C3Q C2Q C2R 121.89(11) . .
C2Q C3Q C4Q 118.90(12) . .
C2Q C3Q H3Q 120.5 . .
C4Q C3Q H3Q 120.5 . .
C5Q C4Q C3Q 119.14(12) . .
C5Q C4Q H4Q 120.4 . .
C3Q C4Q H4Q 120.4 . .
C4Q C5Q C6Q 118.99(12) . .
C4Q C5Q H5Q 120.5 . .
C6Q C5Q H5Q 120.5 . .
N1Q C6Q C5Q 122.53(12) . .
N1Q C6Q H6Q 118.7 . .
C5Q C6Q H6Q 118.7 . .
H2A O2 H2B 109.24(19) . .

loop_
_geom_bond_atom_site_label_1
_geom_bond_atom_site_label_2
_geom_bond_distance
_geom_bond_site_symmetry_2
Mn1 O1B 2.190(5) .
Mn1 N1P 2.2430(11) .
Mn1 N2R 2.2493(10) .
Mn1 N1Q 2.2500(10) .
Mn1 O1A 2.329(4) 1_455
Mn1 Cl1B 2.3463(9) .
Mn1 Cl1A 2.4619(9) .
Mn1 Cl2 2.5700(3) .
O1A Mn1 2.329(4) 1_655
O1A H1A 0.8400(10) .
O1A H1B 0.8400(10) .
O1B H1C 0.8400(10) .
O1B H1D 0.8400(10) .
N1P C2P 1.3340(16) .
N1P C6P 1.3531(15) .
C2P N1R 1.3872(15) .
C2P C3P 1.3995(17) .
C3P C4P 1.3803(19) .
C3P H3P 0.9500 .
C4P C5P 1.389(2) .
C4P H4P 0.9500 .
C5P C6P 1.375(2) .
C5P H5P 0.9500 .
C6P H6P 0.9500 .
N1R N2R 1.3576(14) .
N1R H1R 0.8800 .
N2R C2R 1.2866(14) .
C2R C2Q 1.4855(16) .
C2R C1M 1.4918(16) .
C1M H2M 0.9800 .
C1M H1M 0.9800 .
C1M H3M 0.9800 .
N1Q C6Q 1.3364(16) .
N1Q C2Q 1.3528(15) .
C2Q C3Q 1.3898(16) .
C3Q C4Q 1.3907(18) .
C3Q H3Q 0.9500 .
C4Q C5Q 1.374(2) .
C4Q H4Q 0.9500 .
C5Q C6Q 1.3884(18) .
C5Q H5Q 0.9500 .
C6Q H6Q 0.9500 .
O2 H2A 0.8402(10) .
O2 H2B 0.8401(10) .

loop_
_geom_torsion_atom_site_label_1
_geom_torsion_atom_site_label_2
_geom_torsion_atom_site_label_3
_geom_torsion_atom_site_label_4
_geom_torsion
C6P N1P C2P N1R -179.27(11)
Mn1 N1P C2P N1R 3.23(14)
C6P N1P C2P C3P 0.28(18)
Mn1 N1P C2P C3P -177.22(9)
N1P C2P C3P C4P -0.80(19)
N1R C2P C3P C4P 178.74(11)
C2P C3P C4P C5P 0.85(19)
C3P C4P C5P C6P -0.4(2)
C2P N1P C6P C5P 0.18(19)
Mn1 N1P C6P C5P 177.49(10)
C4P C5P C6P N1P -0.1(2)
N1P C2P N1R N2R -4.25(16)
C3P C2P N1R N2R 176.19(11)
C2P N1R N2R C2R 177.90(11)
C2P N1R N2R Mn1 3.22(13)
N1R N2R C2R C2Q -179.20(10)
Mn1 N2R C2R C2Q -4.72(14)
N1R N2R C2R C1M -1.01(18)
Mn1 N2R C2R C1M 173.48(9)
C6Q N1Q C2Q C3Q -3.24(17)
Mn1 N1Q C2Q C3Q 172.12(9)
C6Q N1Q C2Q C2R 176.44(10)
Mn1 N1Q C2Q C2R -8.20(13)
N2R C2R C2Q N1Q 8.45(15)
C1M C2R C2Q N1Q -169.81(11)
N2R C2R C2Q C3Q -171.87(11)
C1M C2R C2Q C3Q 9.87(17)
N1Q C2Q C3Q C4Q 1.98(18)
C2R C2Q C3Q C4Q -177.69(11)
C2Q C3Q C4Q C5Q 0.75(19)
C3Q C4Q C5Q C6Q -2.11(19)
C2Q N1Q C6Q C5Q 1.81(18)
Mn1 N1Q C6Q C5Q -173.17(9)
C4Q C5Q C6Q N1Q 0.9(2)
